data_7049379
loop_
_publ_author_name
'Yagi, Atsumi'
'Kisu, Haruki'
'Yamashita, Makoto'

_publ_section_title
;
 Synthesis of a hydrogen-bridged tetraborane(6): a substituent effect of a
 diaminoboryl group toward the B-B multiple bond character.
;
_journal_issue 17
_journal_name_full 'Dalton transactions (Cambridge, England : 2003)'
_journal_page_first 5496
_journal_page_last 5499
_journal_paper_doi 10.1039/c9dt01117j
_journal_volume 48
_journal_year 2019
_chemical_formula_moiety 'C28 H44 B2 N2 O2'
_chemical_formula_sum 'C28 H44 B2 N2 O2'
_chemical_formula_weight 462.27
_space_group_crystal_system triclinic
_space_group_IT_number 2
_space_group_name_Hall '-P 1'
_space_group_name_H-M_alt 'P -1'
_symmetry_space_group_name_Hall '-P 1'
_symmetry_space_group_name_H-M 'P -1'
_atom_sites_solution_hydrogens geom
_audit_creation_method SHELXL-2014/7
_audit_update_record
;
2018-12-12 deposited with the CCDC.    2019-03-18 downloaded from the CCDC.
;
_cell_angle_alpha 102.318(5)
_cell_angle_beta 95.597(4)
_cell_angle_gamma 99.344(4)
_cell_formula_units_Z 2
_cell_length_a 9.449(3)
_cell_length_b 10.482(3)
_cell_length_c 14.853(4)
_cell_measurement_reflns_used 4214
_cell_measurement_temperature 93(2)
_cell_measurement_theta_max 31.3328
_cell_measurement_theta_min 2.4524
_cell_volume 1404.8(7)
_computing_cell_refinement 'RIGAKU CrystalClear'
_computing_data_collection 'RIGAKU CrystalClear'
_computing_data_reduction 'RIGAKU CrystalClear'
_computing_molecular_graphics 'Yadokari-XG 2009(Wakita Nemoto et al.)'
_computing_publication_material 'Yadokari-XG 2009(Wakita,Nemoto et al.)'
_computing_structure_refinement 'SHELXL-2014/7 (Sheldrick, 2014)'
_computing_structure_solution SIR-97
_diffrn_ambient_temperature 93(2)
_diffrn_detector_area_resol_mean 28.5714
_diffrn_measured_fraction_theta_full 0.963
_diffrn_measured_fraction_theta_max 0.963
_diffrn_measurement_device_type 'Rigaku VariMax Saturn'
_diffrn_measurement_method 'omega scans'
_diffrn_radiation_monochromator Confocal
_diffrn_radiation_source 'rotating-anode X-ray tube'
_diffrn_radiation_type MoK\a
_diffrn_radiation_wavelength 0.71075
_diffrn_reflns_av_R_equivalents 0.0332
_diffrn_reflns_av_unetI/netI 0.0706
_diffrn_reflns_Laue_measured_fraction_full 0.982
_diffrn_reflns_Laue_measured_fraction_max 0.963
_diffrn_reflns_limit_h_max 12
_diffrn_reflns_limit_h_min -10
_diffrn_reflns_limit_k_max 13
_diffrn_reflns_limit_k_min -13
_diffrn_reflns_limit_l_max 19
_diffrn_reflns_limit_l_min -19
_diffrn_reflns_number 11586
_diffrn_reflns_point_group_measured_fraction_full 0.982
_diffrn_reflns_point_group_measured_fraction_max 0.963
_diffrn_reflns_theta_full 25.242
_diffrn_reflns_theta_max 27.485
_diffrn_reflns_theta_min 3.075
_exptl_absorpt_coefficient_mu 0.066
_exptl_absorpt_correction_T_max 1.0000
_exptl_absorpt_correction_T_min 0.8823
_exptl_absorpt_correction_type multi-scan
_exptl_absorpt_process_details 'Jacobson, R. (1998) Private communication'
_exptl_crystal_colour Colorless
_exptl_crystal_density_diffrn 1.093
_exptl_crystal_description Prism
_exptl_crystal_F_000 504
_exptl_crystal_size_max 0.230
_exptl_crystal_size_mid 0.170
_exptl_crystal_size_min 0.130
_refine_diff_density_max 0.331
_refine_diff_density_min -0.312
_refine_diff_density_rms 0.069
_refine_ls_extinction_method none
_refine_ls_goodness_of_fit_ref 0.943
_refine_ls_hydrogen_treatment constr
_refine_ls_matrix_type full
_refine_ls_number_parameters 317
_refine_ls_number_reflns 6206
_refine_ls_number_restraints 0
_refine_ls_restrained_S_all 0.943
_refine_ls_R_factor_all 0.0750
_refine_ls_R_factor_gt 0.0489
_refine_ls_shift/su_max 0.000
_refine_ls_shift/su_mean 0.000
_refine_ls_structure_factor_coef Fsqd
_refine_ls_weighting_details 'w=1/[\s^2^(Fo^2^)+(0.0616P)^2^] where P=(Fo^2^+2Fc^2^)/3'
_refine_ls_weighting_scheme calc
_refine_ls_wR_factor_gt 0.1088
_refine_ls_wR_factor_ref 0.1216
_reflns_Friedel_coverage 0.000
_reflns_number_gt 3851
_reflns_number_total 6206
_reflns_threshold_expression 'I > 2\s(I)'
_cod_data_source_file c9dt01117j3.cif
_cod_data_source_block 2
_cod_depositor_comments
;
The following automatic conversions were performed:

'_exptl_absorpt_correction_type' value 'Multi-scan' changed to
'multi-scan' according to
/home/data/users/saulius/crontab/automatic-downloads/rss-feeds/RSC/lib/dictionaries/cif_core.dic
dictionary named 'cif_core.dic' version 2.4.2 from 2011-04-26.

Automatic conversion script
Id: cif_fix_values 4973 2017-02-22 13:04:09Z antanas 

 Adding full bibliography for 7049379--7049381.cif.
;
_cod_original_cell_volume 1404.9(6)
_cod_database_code 7049379
_shelx_shelxl_version_number 2014/7
_shelx_space_group_comment
;
The symmetry employed for this shelxl refinement is uniquely defined
by the following loop, which should always be used as a source of
symmetry information in preference to the above space-group names.
They are only intended as comments.
;
_shelx_estimated_absorpt_t_min 0.985
_shelx_estimated_absorpt_t_max 0.991

loop_
_space_group_symop_operation_xyz
'x, y, z'
'-x, -y, -z'

loop_
_atom_site_label
_atom_site_type_symbol
_atom_site_fract_x
_atom_site_fract_y
_atom_site_fract_z
_atom_site_U_iso_or_equiv
_atom_site_adp_type
_atom_site_occupancy
_atom_site_site_symmetry_order
_atom_site_calc_flag
_atom_site_refinement_flags_posn
_atom_site_refinement_flags_adp
C1 C 0.37147(14) 0.40687(14) 0.40377(9) 0.0172(3) Uani 1 1 d . .
H1 H 0.3732 0.4990 0.4385 0.021 Uiso 1 1 calc R U
H1A H 0.4095 0.3567 0.4470 0.021 Uiso 1 1 calc R U
C2 C 0.21950(15) 0.33967(14) 0.35694(10) 0.0188(3) Uani 1 1 d . .
H2 H 0.1691 0.2865 0.3960 0.023 Uiso 1 1 calc R U
H2A H 0.1614 0.4059 0.3440 0.023 Uiso 1 1 calc R U
N1 N 0.24469(12) 0.25374(11) 0.26989(8) 0.0158(3) Uani 1 1 d . .
B1 B 0.38202(17) 0.30394(15) 0.24647(11) 0.0162(3) Uani 1 1 d . .
N2 N 0.45573(12) 0.40533(11) 0.32509(8) 0.0151(3) Uani 1 1 d . .
C3 C 0.11983(15) 0.17080(13) 0.21028(10) 0.0169(3) Uani 1 1 d . .
C4 C 0.07038(15) 0.04267(14) 0.22383(10) 0.0184(3) Uani 1 1 d . .
C5 C -0.05140(16) -0.03616(14) 0.16601(11) 0.0226(3) Uani 1 1 d . .
H5 H -0.0858 -0.1228 0.1740 0.027 Uiso 1 1 calc R U
C6 C -0.12307(16) 0.00960(15) 0.09718(11) 0.0246(4) Uani 1 1 d . .
H6 H -0.2058 -0.0456 0.0582 0.030 Uiso 1 1 calc R U
C7 C -0.07420(16) 0.13558(15) 0.08524(10) 0.0235(3) Uani 1 1 d . .
H7 H -0.1240 0.1663 0.0378 0.028 Uiso 1 1 calc R U
C8 C 0.04686(15) 0.21857(14) 0.14146(10) 0.0196(3) Uani 1 1 d . .
C9 C 0.09166(17) 0.35866(14) 0.12801(11) 0.0242(3) Uani 1 1 d . .
H9 H 0.1810 0.4024 0.1728 0.029 Uiso 1 1 calc R U
C10 C 0.12800(19) 0.35778(17) 0.02960(11) 0.0331(4) Uani 1 1 d . .
H10 H 0.0414 0.3171 -0.0157 0.050 Uiso 1 1 calc R U
H10A H 0.2047 0.3064 0.0170 0.050 Uiso 1 1 calc R U
H10B H 0.1612 0.4492 0.0246 0.050 Uiso 1 1 calc R U
C11 C -0.0259(2) 0.44065(16) 0.15036(12) 0.0359(4) Uani 1 1 d . .
H11 H -0.1133 0.4026 0.1053 0.054 Uiso 1 1 calc R U
H11A H 0.0087 0.5326 0.1469 0.054 Uiso 1 1 calc R U
H11B H -0.0486 0.4393 0.2132 0.054 Uiso 1 1 calc R U
C12 C 0.14382(16) -0.00894(14) 0.30097(11) 0.0232(3) Uani 1 1 d . .
H12 H 0.2418 0.0483 0.3226 0.028 Uiso 1 1 calc R U
C13 C 0.16439(19) -0.15314(15) 0.26807(13) 0.0354(4) Uani 1 1 d . .
H13 H 0.0698 -0.2128 0.2543 0.053 Uiso 1 1 calc R U
H13A H 0.2247 -0.1769 0.3171 0.053 Uiso 1 1 calc R U
H13B H 0.2118 -0.1617 0.2118 0.053 Uiso 1 1 calc R U
C14 C 0.05871(18) 0.00188(16) 0.38421(11) 0.0304(4) Uani 1 1 d . .
H14 H 0.0537 0.0952 0.4090 0.046 Uiso 1 1 calc R U
H14A H 0.1076 -0.0324 0.4327 0.046 Uiso 1 1 calc R U
H14B H -0.0395 -0.0502 0.3641 0.046 Uiso 1 1 calc R U
C15 C 0.60668(14) 0.46307(13) 0.34835(9) 0.0152(3) Uani 1 1 d . .
C16 C 0.70675(15) 0.38529(14) 0.37050(10) 0.0174(3) Uani 1 1 d . .
C17 C 0.85293(15) 0.44516(15) 0.39461(10) 0.0220(3) Uani 1 1 d . .
H17 H 0.9220 0.3938 0.4096 0.026 Uiso 1 1 calc R U
C18 C 0.89806(16) 0.57801(15) 0.39688(11) 0.0250(4) Uani 1 1 d . .
H18 H 0.9979 0.6172 0.4123 0.030 Uiso 1 1 calc R U
C19 C 0.79821(16) 0.65387(15) 0.37674(10) 0.0239(3) Uani 1 1 d . .
H19 H 0.8305 0.7454 0.3792 0.029 Uiso 1 1 calc R U
C20 C 0.65130(15) 0.59959(13) 0.35286(10) 0.0180(3) Uani 1 1 d . .
C21 C 0.54437(16) 0.68497(14) 0.32934(10) 0.0220(3) Uani 1 1 d . .
H21 H 0.4461 0.6411 0.3380 0.026 Uiso 1 1 calc R U
C22 C 0.5395(2) 0.69219(17) 0.22750(11) 0.0376(4) Uani 1 1 d . .
H22 H 0.6350 0.7341 0.2169 0.056 Uiso 1 1 calc R U
H22A H 0.4676 0.7449 0.2127 0.056 Uiso 1 1 calc R U
H22B H 0.5128 0.6022 0.1876 0.056 Uiso 1 1 calc R U
C23 C 0.57727(18) 0.82501(14) 0.39237(12) 0.0301(4) Uani 1 1 d . .
H23 H 0.5867 0.8193 0.4576 0.045 Uiso 1 1 calc R U
H23A H 0.4982 0.8716 0.3800 0.045 Uiso 1 1 calc R U
H23B H 0.6680 0.8739 0.3800 0.045 Uiso 1 1 calc R U
C24 C 0.66311(15) 0.23838(13) 0.36876(10) 0.0192(3) Uani 1 1 d . .
H24 H 0.5550 0.2151 0.3585 0.023 Uiso 1 1 calc R U
C25 C 0.71932(17) 0.15312(15) 0.28811(11) 0.0263(4) Uani 1 1 d . .
H25 H 0.6816 0.1718 0.2294 0.039 Uiso 1 1 calc R U
H25A H 0.6870 0.0589 0.2865 0.039 Uiso 1 1 calc R U
H25B H 0.8254 0.1741 0.2968 0.039 Uiso 1 1 calc R U
C26 C 0.71626(17) 0.20749(15) 0.46093(11) 0.0259(4) Uani 1 1 d . .
H26 H 0.6758 0.1150 0.4602 0.039 Uiso 1 1 calc R U
H26A H 0.6849 0.2670 0.5123 0.039 Uiso 1 1 calc R U
H26B H 0.8222 0.2207 0.4694 0.039 Uiso 1 1 calc R U
B2 B 0.44641(17) 0.26215(17) 0.14246(12) 0.0196(4) Uani 1 1 d . .
O1 O 0.44498(11) 0.13751(10) 0.08997(7) 0.0249(3) Uani 1 1 d . .
C27 C 0.39765(19) 0.02035(15) 0.12164(12) 0.0311(4) Uani 1 1 d . .
H27 H 0.4074 0.0425 0.1897 0.047 Uiso 1 1 calc R U
H27A H 0.4570 -0.0458 0.1008 0.047 Uiso 1 1 calc R U
H27B H 0.2960 -0.0160 0.0961 0.047 Uiso 1 1 calc R U
O2 O 0.50236(11) 0.36553(10) 0.10618(7) 0.0258(3) Uani 1 1 d . .
C28 C 0.5544(2) 0.34051(17) 0.01753(11) 0.0351(4) Uani 1 1 d . .
H28 H 0.6263 0.2830 0.0184 0.053 Uiso 1 1 calc R U
H28A H 0.5991 0.4249 0.0050 0.053 Uiso 1 1 calc R U
H28B H 0.4732 0.2966 -0.0313 0.053 Uiso 1 1 calc R U

loop_
_atom_site_aniso_label
_atom_site_aniso_U_11
_atom_site_aniso_U_22
_atom_site_aniso_U_33
_atom_site_aniso_U_23
_atom_site_aniso_U_13
_atom_site_aniso_U_12
C1 0.0183(7) 0.0191(7) 0.0145(7) 0.0039(6) 0.0041(6) 0.0040(6)
C2 0.0185(7) 0.0202(7) 0.0174(7) 0.0035(6) 0.0035(6) 0.0036(6)
N1 0.0149(6) 0.0163(6) 0.0141(6) 0.0018(5) -0.0004(5) 0.0010(5)
B1 0.0174(8) 0.0154(8) 0.0172(8) 0.0066(7) 0.0011(6) 0.0044(6)
N2 0.0133(6) 0.0176(6) 0.0147(6) 0.0048(5) 0.0020(5) 0.0025(5)
C3 0.0148(7) 0.0173(7) 0.0169(7) 0.0017(6) 0.0022(6) 0.0014(6)
C4 0.0158(7) 0.0185(7) 0.0215(8) 0.0049(6) 0.0040(6) 0.0035(6)
C5 0.0208(8) 0.0181(7) 0.0273(9) 0.0037(7) 0.0044(6) 0.0004(6)
C6 0.0201(8) 0.0258(8) 0.0219(8) -0.0009(7) -0.0013(6) -0.0019(7)
C7 0.0222(8) 0.0268(8) 0.0200(8) 0.0054(7) -0.0033(6) 0.0041(7)
C8 0.0198(8) 0.0200(7) 0.0181(7) 0.0044(6) 0.0002(6) 0.0024(6)
C9 0.0292(9) 0.0210(8) 0.0207(8) 0.0070(6) -0.0054(6) 0.0016(7)
C10 0.0374(10) 0.0333(9) 0.0311(10) 0.0165(8) 0.0024(8) 0.0033(8)
C11 0.0512(11) 0.0275(9) 0.0316(10) 0.0090(8) 0.0012(8) 0.0147(8)
C12 0.0217(8) 0.0214(8) 0.0284(9) 0.0115(7) 0.0013(6) 0.0029(6)
C13 0.0364(10) 0.0284(9) 0.0470(11) 0.0160(8) 0.0054(8) 0.0128(8)
C14 0.0343(9) 0.0302(9) 0.0311(9) 0.0167(7) 0.0057(7) 0.0051(7)
C15 0.0148(7) 0.0186(7) 0.0114(7) 0.0026(6) 0.0021(5) 0.0018(6)
C16 0.0173(7) 0.0200(7) 0.0150(7) 0.0038(6) 0.0033(6) 0.0034(6)
C17 0.0165(7) 0.0286(8) 0.0221(8) 0.0070(7) 0.0029(6) 0.0065(6)
C18 0.0153(8) 0.0313(9) 0.0251(8) 0.0064(7) 0.0013(6) -0.0036(7)
C19 0.0255(8) 0.0200(8) 0.0242(8) 0.0058(7) 0.0035(6) -0.0026(6)
C20 0.0197(8) 0.0176(7) 0.0159(7) 0.0043(6) 0.0020(6) 0.0013(6)
C21 0.0253(8) 0.0169(7) 0.0249(8) 0.0076(6) 0.0032(6) 0.0034(6)
C22 0.0564(12) 0.0356(10) 0.0272(9) 0.0123(8) 0.0026(8) 0.0223(9)
C23 0.0358(9) 0.0211(8) 0.0351(10) 0.0065(7) 0.0076(7) 0.0083(7)
C24 0.0174(7) 0.0190(7) 0.0216(8) 0.0054(6) 0.0022(6) 0.0044(6)
C25 0.0286(9) 0.0251(8) 0.0253(8) 0.0037(7) 0.0026(7) 0.0094(7)
C26 0.0314(9) 0.0215(8) 0.0265(9) 0.0086(7) 0.0028(7) 0.0066(7)
B2 0.0157(8) 0.0224(9) 0.0190(9) 0.0037(7) -0.0013(7) 0.0021(7)
O1 0.0300(6) 0.0230(6) 0.0206(6) 0.0021(5) 0.0049(5) 0.0050(5)
C27 0.0375(10) 0.0218(8) 0.0328(10) 0.0043(7) 0.0062(8) 0.0041(7)
O2 0.0306(6) 0.0285(6) 0.0209(6) 0.0081(5) 0.0108(5) 0.0059(5)
C28 0.0442(11) 0.0410(10) 0.0256(9) 0.0121(8) 0.0177(8) 0.0103(8)

loop_
_atom_type_symbol
_atom_type_description
_atom_type_scat_dispersion_real
_atom_type_scat_dispersion_imag
_atom_type_scat_source
C C 0.0033 0.0016 'International Tables Vol C Tables 4.2.6.8 and 6.1.1.4'
H H 0.0000 0.0000 'International Tables Vol C Tables 4.2.6.8 and 6.1.1.4'
B B 0.0013 0.0007 'International Tables Vol C Tables 4.2.6.8 and 6.1.1.4'
N N 0.0061 0.0033 'International Tables Vol C Tables 4.2.6.8 and 6.1.1.4'
O O 0.0106 0.0060 'International Tables Vol C Tables 4.2.6.8 and 6.1.1.4'

loop_
_geom_angle_atom_site_label_1
_geom_angle_atom_site_label_2
_geom_angle_atom_site_label_3
_geom_angle
N2 C1 C2 103.39(11)
N1 C2 C1 103.32(10)
B1 N1 C3 129.07(12)
B1 N1 C2 109.61(11)
C3 N1 C2 117.24(10)
N1 B1 N2 107.04(12)
N1 B1 B2 127.81(13)
N2 B1 B2 125.02(13)
B1 N2 C15 129.68(12)
B1 N2 C1 109.50(11)
C15 N2 C1 116.25(11)
C8 C3 C4 120.90(12)
C8 C3 N1 120.08(12)
C4 C3 N1 119.01(13)
C5 C4 C3 118.36(14)
C5 C4 C12 119.80(13)
C3 C4 C12 121.82(12)
C6 C5 C4 121.13(14)
C7 C6 C5 119.88(14)
C6 C7 C8 121.25(14)
C7 C8 C3 118.48(13)
C7 C8 C9 118.92(13)
C3 C8 C9 122.57(12)
C8 C9 C11 110.83(13)
C8 C9 C10 111.84(13)
C11 C9 C10 110.60(13)
C4 C12 C14 110.94(13)
C4 C12 C13 112.75(13)
C14 C12 C13 109.44(13)
C16 C15 C20 120.96(12)
C16 C15 N2 119.96(12)
C20 C15 N2 119.01(12)
C17 C16 C15 118.59(13)
C17 C16 C24 118.59(13)
C15 C16 C24 122.82(12)
C18 C17 C16 120.80(14)
C19 C18 C17 119.99(13)
C18 C19 C20 121.61(14)
C19 C20 C15 118.01(13)
C19 C20 C21 120.40(13)
C15 C20 C21 121.56(12)
C20 C21 C22 110.34(13)
C20 C21 C23 112.87(13)
C22 C21 C23 110.14(13)
C16 C24 C26 111.80(12)
C16 C24 C25 110.52(12)
C26 C24 C25 110.46(13)
O2 B2 O1 115.99(14)
O2 B2 B1 116.12(13)
O1 B2 B1 127.86(13)
B2 O1 C27 122.15(12)
B2 O2 C28 120.29(13)

loop_
_geom_bond_atom_site_label_1
_geom_bond_atom_site_label_2
_geom_bond_distance
C1 N2 1.4756(17)
C1 C2 1.5199(19)
C2 N1 1.4739(17)
N1 B1 1.424(2)
N1 C3 1.4375(17)
B1 N2 1.432(2)
B1 B2 1.712(2)
N2 C15 1.4334(17)
C3 C8 1.402(2)
C3 C4 1.4116(19)
C4 C5 1.393(2)
C4 C12 1.523(2)
C5 C6 1.383(2)
C6 C7 1.381(2)
C7 C8 1.394(2)
C8 C9 1.522(2)
C9 C11 1.531(2)
C9 C10 1.532(2)
C12 C14 1.534(2)
C12 C13 1.536(2)
C15 C16 1.4040(19)
C15 C20 1.4098(19)
C16 C17 1.399(2)
C16 C24 1.5222(19)
C17 C18 1.381(2)
C18 C19 1.379(2)
C19 C20 1.392(2)
C20 C21 1.517(2)
C21 C22 1.527(2)
C21 C23 1.529(2)
C24 C26 1.529(2)
C24 C25 1.529(2)
B2 O2 1.3649(19)
B2 O1 1.368(2)
O1 C27 1.4278(18)
O2 C28 1.4368(18)

loop_
_geom_torsion_atom_site_label_1
_geom_torsion_atom_site_label_2
_geom_torsion_atom_site_label_3
_geom_torsion_atom_site_label_4
_geom_torsion
N2 C1 C2 N1 26.24(13)
C1 C2 N1 B1 -23.15(15)
C1 C2 N1 C3 177.46(11)
C3 N1 B1 N2 166.55(13)
C2 N1 B1 N2 10.33(16)
C3 N1 B1 B2 -9.4(2)
C2 N1 B1 B2 -165.60(14)
N1 B1 N2 C15 162.15(13)
B2 B1 N2 C15 -21.8(2)
N1 B1 N2 C1 7.52(16)
B2 B1 N2 C1 -176.40(13)
C2 C1 N2 B1 -21.39(14)
C2 C1 N2 C15 -179.82(11)
B1 N1 C3 C8 -65.0(2)
C2 N1 C3 C8 89.67(16)
B1 N1 C3 C4 116.55(16)
C2 N1 C3 C4 -88.75(16)
C8 C3 C4 C5 1.1(2)
N1 C3 C4 C5 179.51(12)
C8 C3 C4 C12 -177.19(13)
N1 C3 C4 C12 1.2(2)
C3 C4 C5 C6 -0.3(2)
C12 C4 C5 C6 178.00(14)
C4 C5 C6 C7 -0.2(2)
C5 C6 C7 C8 0.0(2)
C6 C7 C8 C3 0.7(2)
C6 C7 C8 C9 -177.24(14)
C4 C3 C8 C7 -1.3(2)
N1 C3 C8 C7 -179.69(12)
C4 C3 C8 C9 176.61(13)
N1 C3 C8 C9 -1.8(2)
C7 C8 C9 C11 63.56(18)
C3 C8 C9 C11 -114.34(16)
C7 C8 C9 C10 -60.35(18)
C3 C8 C9 C10 121.75(16)
C5 C4 C12 C14 -77.57(17)
C3 C4 C12 C14 100.70(16)
C5 C4 C12 C13 45.59(19)
C3 C4 C12 C13 -136.14(14)
B1 N2 C15 C16 -66.37(19)
C1 N2 C15 C16 86.86(16)
B1 N2 C15 C20 116.63(16)
C1 N2 C15 C20 -90.13(15)
C20 C15 C16 C17 -1.9(2)
N2 C15 C16 C17 -178.80(12)
C20 C15 C16 C24 178.56(13)
N2 C15 C16 C24 1.6(2)
C15 C16 C17 C18 0.2(2)
C24 C16 C17 C18 179.78(13)
C16 C17 C18 C19 1.1(2)
C17 C18 C19 C20 -0.7(2)
C18 C19 C20 C15 -0.9(2)
C18 C19 C20 C21 -178.87(14)
C16 C15 C20 C19 2.2(2)
N2 C15 C20 C19 179.19(12)
C16 C15 C20 C21 -179.86(13)
N2 C15 C20 C21 -2.9(2)
C19 C20 C21 C22 83.72(17)
C15 C20 C21 C22 -94.14(16)
C19 C20 C21 C23 -39.99(19)
C15 C20 C21 C23 142.15(14)
C17 C16 C24 C26 54.13(17)
C15 C16 C24 C26 -126.30(15)
C17 C16 C24 C25 -69.34(17)
C15 C16 C24 C25 110.23(15)
N1 B1 B2 O2 129.30(16)
N2 B1 B2 O2 -46.0(2)
N1 B1 B2 O1 -48.7(2)
N2 B1 B2 O1 136.03(16)
O2 B2 O1 C27 176.21(13)
B1 B2 O1 C27 -5.8(2)
O1 B2 O2 C28 0.5(2)
B1 B2 O2 C28 -177.76(13)
